data_7062134
loop_
_publ_author_name
'da Silva, Rafaela M. R.'
'Rosa, Iara M. L.'
'Oliveira, Willian X. C.'
'Alves, Odivaldo C.'
'Santos, Evelyn C. S.'
'Garcia, Fl\'avio'
'Silva Junior, Henrique C.'
'Ferreira, Glaucio B.'
'Guedes, Guilherme P.'
'do Pim, Walace D.'
'Julve, Miguel'
'Marinho, Maria Vanda'

_publ_section_title
;
 Carbon dioxide uptake by [Cu(bpca)]+: synthesis, crystal structure, and
 magnetic properties of {[Na(H2O)2][Cu2(bpca)2(CO3)(HCO3)]}n [Hbpca =
 bis(2-pyridylcarbonyl)amide]
;
_journal_issue 3
_journal_name_full 'New Journal of Chemistry'
_journal_page_first 1066
_journal_page_last 1075
_journal_paper_doi 10.1039/D2NJ05268G
_journal_volume 47
_journal_year 2023
_chemical_formula_sum 'C26 H21 Cu2 N6 Na O12'
_chemical_formula_weight 759.56
_space_group_crystal_system monoclinic
_space_group_IT_number 9
_space_group_name_Hall 'C -2yc'
_space_group_name_H-M_alt 'C 1 c 1'
_atom_sites_solution_hydrogens mixed
_audit_creation_method SHELXL-2018/3
_audit_update_record
;
2022-03-27 deposited with the CCDC.	2022-12-06 downloaded from the CCDC.
;
_cell_angle_alpha 90
_cell_angle_beta 98.924(5)
_cell_angle_gamma 90
_cell_formula_units_Z 4
_cell_length_a 15.5439(9)
_cell_length_b 13.3273(6)
_cell_length_c 13.7634(7)
_cell_measurement_reflns_used 3917
_cell_measurement_temperature 293(2)
_cell_measurement_theta_max 25.4850
_cell_measurement_theta_min 2.9970
_cell_volume 2816.7(3)
_computing_cell_refinement 'CrysAlisPro 1.171.40.42a (Rigaku OD, 2019)'
_computing_data_collection 'CrysAlisPro 1.171.40.42a (Rigaku OD, 2019)'
_computing_data_reduction 'CrysAlisPro 1.171.40.42a (Rigaku OD, 2019)'
_computing_structure_refinement 'SHELXL-2018/3 (Sheldrick, 2018)'
_computing_structure_solution Superflip
_diffrn_ambient_temperature 293(2)
_diffrn_detector_area_resol_mean 10.4186
_diffrn_measured_fraction_theta_full 0.999
_diffrn_measured_fraction_theta_max 0.899
_diffrn_measurement_device_type 'Xcalibur, Atlas, Gemini ultra'
_diffrn_measurement_method '\w scans'
_diffrn_radiation_type MoK\a
_diffrn_radiation_wavelength 0.71073
_diffrn_reflns_av_R_equivalents 0.0563
_diffrn_reflns_av_unetI/netI 0.0691
_diffrn_reflns_Laue_measured_fraction_full 0.999
_diffrn_reflns_Laue_measured_fraction_max 0.899
_diffrn_reflns_limit_h_max 20
_diffrn_reflns_limit_h_min -17
_diffrn_reflns_limit_k_max 18
_diffrn_reflns_limit_k_min -16
_diffrn_reflns_limit_l_max 18
_diffrn_reflns_limit_l_min -13
_diffrn_reflns_number 11933
_diffrn_reflns_point_group_measured_fraction_full 0.817
_diffrn_reflns_point_group_measured_fraction_max 0.686
_diffrn_reflns_theta_full 25.242
_diffrn_reflns_theta_max 29.377
_diffrn_reflns_theta_min 2.392
_diffrn_source 'fine-focus sealed X-ray tube'
_exptl_absorpt_coefficient_mu 1.604
_exptl_absorpt_correction_T_max 1.00000
_exptl_absorpt_correction_T_min 0.77936
_exptl_absorpt_correction_type multi-scan
_exptl_absorpt_process_details
;
CrysAlisPro 1.171.40.42a (Rigaku Oxford Diffraction, 2019)
Empirical absorption correction using spherical harmonics,
 implemented in SCALE3 ABSPACK scaling algorithm.
;
_exptl_crystal_colour 'Dark blue'
_exptl_crystal_density_diffrn 1.791
_exptl_crystal_description Needle-like
_exptl_crystal_F_000 1536
_exptl_crystal_size_max 0.309
_exptl_crystal_size_mid 0.116
_exptl_crystal_size_min 0.088
_refine_diff_density_max 0.485
_refine_diff_density_min -0.406
_refine_diff_density_rms 0.094
_refine_ls_abs_structure_details
;
 Flack x determined using 1319 quotients [(I+)-(I-)]/[(I+)+(I-)]
 (Parsons, Flack and Wagner, Acta Cryst. B69 (2013) 249-259).
;
_refine_ls_abs_structure_Flack 0.003(12)
_refine_ls_extinction_method none
_refine_ls_goodness_of_fit_ref 1.078
_refine_ls_hydrogen_treatment mixed
_refine_ls_matrix_type full
_refine_ls_number_parameters 436
_refine_ls_number_reflns 5321
_refine_ls_number_restraints 12
_refine_ls_restrained_S_all 1.079
_refine_ls_R_factor_all 0.0662
_refine_ls_R_factor_gt 0.0494
_refine_ls_shift/su_max 0.001
_refine_ls_shift/su_mean 0.000
_refine_ls_structure_factor_coef Fsqd
_refine_ls_weighting_details 'w=1/[\s^2^(Fo^2^)+(0.0376P)^2^+2.7707P] where P=(Fo^2^+2Fc^2^)/3'
_refine_ls_weighting_scheme calc
_refine_ls_wR_factor_gt 0.0975
_refine_ls_wR_factor_ref 0.1064
_reflns_Friedel_coverage 0.524
_reflns_Friedel_fraction_full 0.634
_reflns_Friedel_fraction_max 0.472
_reflns_number_gt 4470
_reflns_number_total 5321
_reflns_threshold_expression 'I > 2\s(I)'
_cod_data_source_file d2nj05268g2.cif
_cod_data_source_block Rafa2
_cod_depositor_comments 'Adding full bibliography for 7062134.cif.'
_cod_original_sg_symbol_H-M 'C c'
_cod_database_code 7062134
_shelx_shelxl_version_number 2018/3
_shelx_space_group_comment
;
The symmetry employed for this shelxl refinement is uniquely defined
by the following loop, which should always be used as a source of
symmetry information in preference to the above space-group names.
They are only intended as comments.
;

loop_
_space_group_symop_operation_xyz
'x, y, z'
'x, -y, z+1/2'
'x+1/2, y+1/2, z'
'x+1/2, -y+1/2, z+1/2'

loop_
_atom_site_label
_atom_site_type_symbol
_atom_site_fract_x
_atom_site_fract_y
_atom_site_fract_z
_atom_site_U_iso_or_equiv
_atom_site_adp_type
_atom_site_occupancy
_atom_site_site_symmetry_order
_atom_site_calc_flag
_atom_site_refinement_flags_posn
_atom_site_refinement_flags_adp
_atom_site_refinement_flags_occupancy
_atom_site_disorder_assembly
_atom_site_disorder_group
C1 C 0.3333(5) 0.6259(5) 0.5840(5) 0.0272(17) Uani 1 1 d . . . . .
C2 C 0.2481(6) 0.5969(7) 0.5884(6) 0.0394(19) Uani 1 1 d . . . . .
H2 H 0.233006 0.529346 0.587229 0.047 Uiso 1 1 calc R U . . .
C3 C 0.1871(6) 0.6688(8) 0.5945(7) 0.050(2) Uani 1 1 d . . . . .
H3 H 0.129605 0.650597 0.596367 0.060 Uiso 1 1 calc R U . . .
C4 C 0.2100(7) 0.7663(8) 0.5978(7) 0.047(3) Uani 1 1 d . . . . .
H4 H 0.169174 0.816140 0.603374 0.057 Uiso 1 1 calc R U . . .
C5 C 0.2963(6) 0.7908(7) 0.5926(6) 0.043(2) Uani 1 1 d . . . . .
H5 H 0.312322 0.858046 0.595370 0.052 Uiso 1 1 calc R U . . .
C6 C 0.4050(5) 0.5504(5) 0.5807(5) 0.0272(16) Uani 1 1 d . . . . .
C7 C 0.5572(5) 0.5456(5) 0.5663(5) 0.0266(16) Uani 1 1 d . . . . .
C8 C 0.6317(4) 0.6194(5) 0.5723(5) 0.0250(15) Uani 1 1 d . . . . .
C9 C 0.7158(5) 0.5863(7) 0.5688(6) 0.040(2) Uani 1 1 d . . . . .
H9 H 0.727270 0.518645 0.560313 0.047 Uiso 1 1 calc R U . . .
C10 C 0.7828(6) 0.6569(8) 0.5782(7) 0.051(3) Uani 1 1 d . . . . .
H10 H 0.840148 0.637927 0.576703 0.061 Uiso 1 1 calc R U . . .
C11 C 0.7612(7) 0.7536(8) 0.5896(8) 0.048(3) Uani 1 1 d . . . . .
H11 H 0.804810 0.801978 0.597144 0.057 Uiso 1 1 calc R U . . .
C12 C 0.6784(7) 0.7820(7) 0.5904(6) 0.044(2) Uani 1 1 d . . . . .
H12 H 0.666483 0.849826 0.597346 0.052 Uiso 1 1 calc R U . . .
C13 C 0.3604(5) 0.5105(5) 0.3329(5) 0.0279(16) Uani 1 1 d . . . . .
C14 C 0.2759(5) 0.5416(6) 0.3271(6) 0.0377(19) Uani 1 1 d . . . . .
H14 H 0.260875 0.608101 0.312932 0.045 Uiso 1 1 calc R U . . .
C15 C 0.2131(6) 0.4720(8) 0.3429(7) 0.047(2) Uani 1 1 d . . . . .
H15 H 0.155322 0.491021 0.341273 0.057 Uiso 1 1 calc R U . . .
C16 C 0.2387(6) 0.3747(7) 0.3608(6) 0.038(2) Uani 1 1 d . . . . .
H16 H 0.197749 0.325972 0.369270 0.045 Uiso 1 1 calc R U . . .
C17 C 0.3271(6) 0.3482(6) 0.3664(6) 0.037(2) Uani 1 1 d . . . . .
H17 H 0.344276 0.282354 0.380938 0.045 Uiso 1 1 calc R U . . .
C18 C 0.4323(5) 0.5837(5) 0.3176(5) 0.0274(16) Uani 1 1 d . . . . .
C19 C 0.5860(5) 0.4161(6) 0.8155(5) 0.0289(17) Uani 1 1 d . . . . .
C20 C 0.6614(5) 0.4902(5) 0.8246(5) 0.0245(15) Uani 1 1 d . . . . .
C21 C 0.7436(5) 0.4592(6) 0.8136(6) 0.0343(19) Uani 1 1 d . . . . .
H21 H 0.755097 0.392698 0.799833 0.041 Uiso 1 1 calc R U . . .
C22 C 0.8092(6) 0.5317(8) 0.8240(7) 0.049(2) Uani 1 1 d . . . . .
H22 H 0.865735 0.514845 0.815957 0.059 Uiso 1 1 calc R U . . .
C23 C 0.7886(6) 0.6280(8) 0.8462(7) 0.042(2) Uani 1 1 d . . . . .
H23 H 0.831949 0.676761 0.854918 0.050 Uiso 1 1 calc R U . . .
C24 C 0.7056(6) 0.6534(7) 0.8557(6) 0.040(2) Uani 1 1 d . . . . .
H24 H 0.693015 0.719437 0.870147 0.047 Uiso 1 1 calc R U . . .
C25 C 0.5007(6) 0.9231(6) 0.4828(6) 0.0332(17) Uani 1 1 d . . . . .
C26 C 0.5142(5) 0.7943(5) 0.8243(5) 0.0289(16) Uani 1 1 d . . . . .
N1 N 0.3561(5) 0.7228(5) 0.5840(5) 0.0286(16) Uani 1 1 d . . . . .
N2 N 0.4807(4) 0.5954(4) 0.5729(4) 0.0222(12) Uani 1 1 d . . . . .
N3 N 0.6124(5) 0.7163(5) 0.5816(5) 0.0301(15) Uani 1 1 d . . . . .
N4 N 0.3852(5) 0.5848(5) 0.8515(5) 0.0296(16) Uani 1 1 d . . . . .
N5 N 0.5097(4) 0.4630(4) 0.8223(4) 0.0258(13) Uani 1 1 d . . . . .
N6 N 0.6409(5) 0.5846(5) 0.8447(5) 0.0294(15) Uani 1 1 d . . . . .
O1 O 0.3904(4) 0.4605(4) 0.5864(5) 0.0428(15) Uani 1 1 d . . . . .
O2 O 0.5678(4) 0.4564(4) 0.5564(5) 0.0438(15) Uani 1 1 d . . . . .
O3 O 0.4142(3) 0.6723(4) 0.3019(4) 0.0370(13) Uani 1 1 d . . . . .
O4 O 0.5998(4) 0.6735(4) 0.3037(4) 0.0397(14) Uani 1 1 d . . . . .
O5 O 0.4820(4) 0.8830(4) 0.5615(4) 0.0417(16) Uani 1 1 d . . . . .
O6 O 0.5157(4) 0.8797(4) 0.4097(4) 0.0430(15) Uani 1 1 d . . . . .
O7 O 0.5006(5) 1.0226(4) 0.4886(4) 0.0537(18) Uani 1 1 d . . . . .
H7 H 0.510062 1.046494 0.436365 0.080 Uiso 1 1 calc R U . . .
O8 O 0.5201(4) 0.7424(3) 0.9067(4) 0.0330(14) Uani 1 1 d . . . . .
O9 O 0.5053(4) 0.7438(3) 0.7465(4) 0.0379(13) Uani 1 1 d . . . . .
O10 O 0.5153(5) 0.8882(4) 0.8272(4) 0.0521(19) Uani 1 1 d . . . . .
Cu1 Cu 0.48580(6) 0.74163(6) 0.58578(6) 0.0255(2) Uani 1 1 d . . . . .
Cu2 Cu 0.51489(6) 0.60556(6) 0.85677(6) 0.0263(2) Uani 1 1 d . . . . .
Na1 Na 0.5019(2) 0.80253(19) 0.2590(2) 0.0319(7) Uani 1 1 d D . . . .
O11 O 0.4928(6) 0.9574(5) 0.1981(4) 0.077(3) Uani 1 1 d D . . . .
O12 O 0.4789(4) 0.7394(3) 0.0964(4) 0.0334(12) Uani 1 1 d D . . . .
H11A H 0.520(4) 0.962(4) 0.145(3) 0.050 Uiso 1 1 d D U . . .
H11B H 0.520(5) 1.002(4) 0.242(3) 0.050 Uiso 1 1 d D U . . .
H12A H 0.512(4) 0.761(5) 0.052(4) 0.050 Uiso 1 1 d D U . . .
H12B H 0.464(5) 0.6752(19) 0.083(5) 0.050 Uiso 1 1 d D U . . .

loop_
_atom_site_aniso_label
_atom_site_aniso_U_11
_atom_site_aniso_U_22
_atom_site_aniso_U_33
_atom_site_aniso_U_23
_atom_site_aniso_U_13
_atom_site_aniso_U_12
C1 0.025(4) 0.028(4) 0.029(4) -0.001(3) 0.004(3) 0.003(3)
C2 0.037(5) 0.035(5) 0.047(5) -0.004(4) 0.011(4) -0.005(4)
C3 0.024(5) 0.064(7) 0.060(6) 0.004(5) 0.004(4) 0.008(5)
C4 0.036(6) 0.055(6) 0.054(6) 0.008(5) 0.017(5) 0.024(5)
C5 0.050(6) 0.030(5) 0.050(6) 0.001(4) 0.007(4) 0.016(4)
C6 0.032(4) 0.019(4) 0.032(4) -0.001(3) 0.009(3) 0.006(3)
C7 0.027(4) 0.019(4) 0.034(4) -0.001(3) 0.006(3) 0.002(3)
C8 0.020(4) 0.024(4) 0.032(4) 0.001(3) 0.004(3) -0.004(3)
C9 0.032(5) 0.038(5) 0.049(5) 0.005(4) 0.008(4) 0.005(4)
C10 0.030(5) 0.068(7) 0.056(6) 0.011(5) 0.009(4) -0.005(5)
C11 0.035(6) 0.052(6) 0.056(6) 0.009(5) 0.005(5) -0.018(4)
C12 0.051(6) 0.030(5) 0.052(6) 0.005(4) 0.011(4) -0.008(4)
C13 0.032(4) 0.023(4) 0.029(4) 0.005(3) 0.004(3) 0.001(3)
C14 0.034(5) 0.026(4) 0.054(5) 0.001(4) 0.008(4) 0.003(4)
C15 0.031(6) 0.060(6) 0.051(6) 0.000(5) 0.005(4) 0.003(4)
C16 0.029(5) 0.045(5) 0.038(5) 0.002(4) 0.002(4) -0.010(4)
C17 0.035(5) 0.031(5) 0.046(5) 0.002(4) 0.009(4) -0.009(4)
C18 0.027(4) 0.028(4) 0.027(4) -0.002(3) 0.003(3) -0.001(3)
C19 0.029(4) 0.031(4) 0.028(4) -0.002(3) 0.009(3) 0.002(3)
C20 0.025(4) 0.021(4) 0.028(4) -0.001(3) 0.006(3) -0.001(3)
C21 0.028(4) 0.037(5) 0.040(5) -0.005(4) 0.012(3) 0.004(4)
C22 0.031(5) 0.061(6) 0.056(6) 0.000(5) 0.005(4) -0.003(4)
C23 0.028(5) 0.050(5) 0.048(6) -0.008(5) 0.008(4) -0.022(5)
C24 0.039(5) 0.034(5) 0.046(5) -0.005(4) 0.005(4) -0.007(4)
C25 0.044(5) 0.018(4) 0.036(4) 0.005(3) 0.002(3) 0.001(3)
C26 0.038(4) 0.023(4) 0.026(4) -0.006(3) 0.007(3) -0.001(3)
N1 0.035(4) 0.025(3) 0.026(3) 0.000(3) 0.007(3) 0.007(3)
N2 0.028(3) 0.015(3) 0.024(3) -0.001(2) 0.006(2) -0.002(3)
N3 0.035(4) 0.026(3) 0.030(4) 0.002(3) 0.004(3) -0.003(3)
N4 0.036(4) 0.019(3) 0.033(4) 0.001(3) 0.007(3) 0.010(3)
N5 0.027(3) 0.014(3) 0.038(3) -0.005(2) 0.008(3) -0.004(2)
N6 0.028(4) 0.026(3) 0.034(4) -0.001(3) 0.005(3) -0.003(3)
O1 0.036(3) 0.017(3) 0.078(4) -0.002(3) 0.017(3) -0.002(2)
O2 0.035(3) 0.020(3) 0.076(4) -0.006(3) 0.009(3) 0.006(2)
O3 0.036(3) 0.019(3) 0.059(4) 0.006(2) 0.016(3) 0.006(2)
O4 0.033(3) 0.018(3) 0.069(4) 0.008(3) 0.013(3) 0.000(2)
O5 0.083(5) 0.017(2) 0.030(3) 0.002(2) 0.026(3) -0.001(3)
O6 0.073(5) 0.025(3) 0.033(3) -0.005(2) 0.017(3) 0.008(3)
O7 0.110(6) 0.016(3) 0.035(3) 0.002(2) 0.013(3) -0.005(3)
O8 0.068(4) 0.013(2) 0.019(3) 0.000(2) 0.008(3) -0.002(2)
O9 0.072(4) 0.021(3) 0.018(2) -0.006(2) 0.001(2) -0.001(3)
O10 0.106(6) 0.014(3) 0.037(4) -0.001(2) 0.017(4) 0.002(3)
Cu1 0.0364(5) 0.0132(4) 0.0282(4) 0.0001(4) 0.0090(3) 0.0003(4)
Cu2 0.0326(5) 0.0141(4) 0.0331(5) -0.0028(4) 0.0075(3) -0.0017(4)
Na1 0.0464(19) 0.0175(14) 0.0333(16) 0.0002(12) 0.0111(13) 0.0018(13)
O11 0.174(9) 0.029(4) 0.030(4) 0.002(3) 0.022(5) -0.008(4)
O12 0.048(4) 0.021(2) 0.036(3) -0.003(2) 0.020(2) -0.004(3)

loop_
_atom_type_symbol
_atom_type_description
_atom_type_scat_dispersion_real
_atom_type_scat_dispersion_imag
_atom_type_scat_source
C C 0.0033 0.0016 'International Tables Vol C Tables 4.2.6.8 and 6.1.1.4'
H H 0.0000 0.0000 'International Tables Vol C Tables 4.2.6.8 and 6.1.1.4'
N N 0.0061 0.0033 'International Tables Vol C Tables 4.2.6.8 and 6.1.1.4'
O O 0.0106 0.0060 'International Tables Vol C Tables 4.2.6.8 and 6.1.1.4'
Cu Cu 0.3201 1.2651 'International Tables Vol C Tables 4.2.6.8 and 6.1.1.4'
Na Na 0.0362 0.0249 'International Tables Vol C Tables 4.2.6.8 and 6.1.1.4'

loop_
_geom_angle_atom_site_label_1
_geom_angle_atom_site_label_2
_geom_angle_atom_site_label_3
_geom_angle
_geom_angle_site_symmetry_1
_geom_angle_site_symmetry_3
_geom_angle_publ_flag
N1 C1 C2 121.5(7) . . ?
N1 C1 C6 116.5(7) . . ?
C2 C1 C6 122.0(7) . . ?
C3 C2 C1 119.0(9) . . ?
C3 C2 H2 120.5 . . ?
C1 C2 H2 120.5 . . ?
C4 C3 C2 119.9(9) . . ?
C4 C3 H3 120.0 . . ?
C2 C3 H3 120.0 . . ?
C3 C4 C5 118.4(9) . . ?
C3 C4 H4 120.8 . . ?
C5 C4 H4 120.8 . . ?
N1 C5 C4 122.9(9) . . ?
N1 C5 H5 118.6 . . ?
C4 C5 H5 118.6 . . ?
O1 C6 N2 128.2(7) . . ?
O1 C6 C1 120.4(7) . . ?
N2 C6 C1 111.5(6) . . ?
O2 C7 N2 128.0(7) . . ?
O2 C7 C8 121.9(7) . . ?
N2 C7 C8 110.2(6) . . ?
N3 C8 C9 122.5(7) . . ?
N3 C8 C7 116.9(6) . . ?
C9 C8 C7 120.6(7) . . ?
C8 C9 C10 118.5(8) . . ?
C8 C9 H9 120.8 . . ?
C10 C9 H9 120.8 . . ?
C11 C10 C9 117.4(9) . . ?
C11 C10 H10 121.3 . . ?
C9 C10 H10 121.3 . . ?
C12 C11 C10 121.8(10) . . ?
C12 C11 H11 119.1 . . ?
C10 C11 H11 119.1 . . ?
C11 C12 N3 122.4(9) . . ?
C11 C12 H12 118.8 . . ?
N3 C12 H12 118.8 . . ?
N4 C13 C14 122.9(7) 2_564 . ?
N4 C13 C18 115.9(7) 2_564 . ?
C14 C13 C18 121.1(7) . . ?
C13 C14 C15 118.8(8) . . ?
C13 C14 H14 120.6 . . ?
C15 C14 H14 120.6 . . ?
C16 C15 C14 118.0(8) . . ?
C16 C15 H15 121.0 . . ?
C14 C15 H15 121.0 . . ?
C15 C16 C17 120.2(8) . . ?
C15 C16 H16 119.9 . . ?
C17 C16 H16 119.9 . . ?
N4 C17 C16 120.7(8) 2_564 . ?
N4 C17 H17 119.6 2_564 . ?
C16 C17 H17 119.6 . . ?
O3 C18 N5 129.2(7) . 2_564 ?
O3 C18 C13 119.2(6) . . ?
N5 C18 C13 111.5(6) 2_564 . ?
O4 C19 N5 129.0(7) 2_565 . ?
O4 C19 C20 119.6(7) 2_565 . ?
N5 C19 C20 111.4(6) . . ?
N6 C20 C21 124.1(7) . . ?
N6 C20 C19 115.0(6) . . ?
C21 C20 C19 120.9(7) . . ?
C20 C21 C22 117.3(8) . . ?
C20 C21 H21 121.3 . . ?
C22 C21 H21 121.3 . . ?
C23 C22 C21 118.6(9) . . ?
C23 C22 H22 120.7 . . ?
C21 C22 H22 120.7 . . ?
C24 C23 C22 120.8(9) . . ?
C24 C23 H23 119.6 . . ?
C22 C23 H23 119.6 . . ?
N6 C24 C23 121.4(8) . . ?
N6 C24 H24 119.3 . . ?
C23 C24 H24 119.3 . . ?
O6 C25 O5 126.9(7) . . ?
O6 C25 O7 121.8(7) . . ?
O5 C25 O7 111.3(7) . . ?
O10 C26 O9 124.2(7) . . ?
O10 C26 O8 119.9(6) . . ?
O9 C26 O8 115.8(6) . . ?
C5 N1 C1 118.2(8) . . ?
C5 N1 Cu1 129.0(7) . . ?
C1 N1 Cu1 112.4(5) . . ?
C6 N2 C7 124.5(5) . . ?
C6 N2 Cu1 117.5(5) . . ?
C7 N2 Cu1 117.6(5) . . ?
C8 N3 C12 117.4(8) . . ?
C8 N3 Cu1 113.7(5) . . ?
C12 N3 Cu1 128.9(7) . . ?
C17 N4 C13 119.4(8) 2_565 2_565 ?
C17 N4 Cu2 127.5(6) 2_565 . ?
C13 N4 Cu2 113.1(5) 2_565 . ?
C18 N5 C19 124.6(6) 2_565 . ?
C18 N5 Cu2 117.6(5) 2_565 . ?
C19 N5 Cu2 117.4(5) . . ?
C20 N6 C24 117.7(8) . . ?
C20 N6 Cu2 114.5(5) . . ?
C24 N6 Cu2 127.9(6) . . ?
C18 O3 Na1 129.3(5) . . ?
C19 O4 Na1 129.5(5) 2_564 . ?
C25 O5 Cu1 123.6(5) . . ?
C25 O6 Na1 163.6(6) . . ?
C25 O7 H7 109.5 . . ?
C26 O8 Cu2 101.2(4) . . ?
C26 O9 Cu1 148.3(5) . . ?
C26 O9 Cu2 83.3(4) . . ?
Cu1 O9 Cu2 128.4(2) . . ?
O5 Cu1 N2 164.9(2) . . ?
O5 Cu1 N3 99.5(3) . . ?
N2 Cu1 N3 81.7(3) . . ?
O5 Cu1 N1 96.6(3) . . ?
N2 Cu1 N1 81.4(3) . . ?
N3 Cu1 N1 163.0(2) . . ?
O5 Cu1 O9 99.14(19) . . ?
N2 Cu1 O9 95.9(2) . . ?
N3 Cu1 O9 92.8(2) . . ?
N1 Cu1 O9 89.7(2) . . ?
O8 Cu2 N5 173.4(2) . . ?
O8 Cu2 N6 99.9(3) . . ?
N5 Cu2 N6 81.3(3) . . ?
O8 Cu2 N4 97.3(3) . . ?
N5 Cu2 N4 81.7(3) . . ?
N6 Cu2 N4 162.8(2) . . ?
O8 Cu2 O9 59.60(18) . . ?
N5 Cu2 O9 127.0(2) . . ?
N6 Cu2 O9 91.2(2) . . ?
N4 Cu2 O9 96.8(2) . . ?
O11 Na1 O6 85.2(2) . . ?
O11 Na1 O4 142.2(3) . . ?
O6 Na1 O4 97.3(2) . . ?
O11 Na1 O3 141.2(3) . . ?
O6 Na1 O3 94.7(2) . . ?
O4 Na1 O3 76.48(19) . . ?
O11 Na1 O12 89.0(2) . . ?
O6 Na1 O12 173.5(2) . . ?
O4 Na1 O12 89.1(2) . . ?
O3 Na1 O12 88.1(2) . . ?
O11 Na1 H11A 18.3(8) . . ?
O6 Na1 H11A 99.8(11) . . ?
O4 Na1 H11A 128.4(12) . . ?
O3 Na1 H11A 148.5(16) . . ?
O12 Na1 H11A 75.0(12) . . ?
O11 Na1 H11B 18.1(8) . . ?
O6 Na1 H11B 68.9(10) . . ?
O4 Na1 H11B 133.3(15) . . ?
O3 Na1 H11B 146.0(17) . . ?
O12 Na1 H11B 105.7(9) . . ?
H11A Na1 H11B 31.0(12) . . ?
Na1 O11 H11A 111(4) . . ?
Na1 O11 H11B 111(4) . . ?
H11A O11 H11B 106(5) . . ?
Na1 O12 H12A 120(4) . . ?
Na1 O12 H12B 122(4) . . ?
H12A O12 H12B 109(5) . . ?

loop_
_geom_bond_atom_site_label_1
_geom_bond_atom_site_label_2
_geom_bond_distance
_geom_bond_site_symmetry_2
_geom_bond_publ_flag
C1 N1 1.339(10) . ?
C1 C2 1.391(11) . ?
C1 C6 1.508(10) . ?
C2 C3 1.359(13) . ?
C2 H2 0.9300 . ?
C3 C4 1.347(14) . ?
C3 H3 0.9300 . ?
C4 C5 1.393(14) . ?
C4 H4 0.9300 . ?
C5 N1 1.317(11) . ?
C5 H5 0.9300 . ?
C6 O1 1.225(9) . ?
C6 N2 1.340(9) . ?
C7 O2 1.211(9) . ?
C7 N2 1.377(9) . ?
C7 C8 1.512(10) . ?
C8 N3 1.337(10) . ?
C8 C9 1.388(11) . ?
C9 C10 1.394(13) . ?
C9 H9 0.9300 . ?
C10 C11 1.347(15) . ?
C10 H10 0.9300 . ?
C11 C12 1.343(14) . ?
C11 H11 0.9300 . ?
C12 N3 1.341(11) . ?
C12 H12 0.9300 . ?
C13 N4 1.341(9) 2_564 ?
C13 C14 1.367(11) . ?
C13 C18 1.522(10) . ?
C14 C15 1.387(12) . ?
C14 H14 0.9300 . ?
C15 C16 1.368(13) . ?
C15 H15 0.9300 . ?
C16 C17 1.408(12) . ?
C16 H16 0.9300 . ?
C17 N4 1.309(10) 2_564 ?
C17 H17 0.9300 . ?
C18 O3 1.225(9) . ?
C18 N5 1.347(9) 2_564 ?
C19 O4 1.228(9) 2_565 ?
C19 N5 1.357(9) . ?
C19 C20 1.522(10) . ?
C20 N6 1.338(9) . ?
C20 C21 1.373(10) . ?
C21 C22 1.395(12) . ?
C21 H21 0.9300 . ?
C22 C23 1.370(13) . ?
C22 H22 0.9300 . ?
C23 C24 1.360(13) . ?
C23 H23 0.9300 . ?
C24 N6 1.351(10) . ?
C24 H24 0.9300 . ?
C25 O6 1.214(9) . ?
C25 O5 1.282(9) . ?
C25 O7 1.328(9) . ?
C26 O10 1.252(9) . ?
C26 O9 1.254(8) . ?
C26 O8 1.319(9) . ?
N1 Cu1 2.028(7) . ?
N2 Cu1 1.957(5) . ?
N3 Cu1 2.006(7) . ?
N4 Cu2 2.025(8) . ?
N5 Cu2 1.957(5) . ?
N6 Cu2 2.011(7) . ?
O3 Na1 2.338(6) . ?
O4 Na1 2.315(6) . ?
O5 Cu1 1.913(5) . ?
O6 Na1 2.295(6) . ?
O7 H7 0.8200 . ?
O8 Cu2 1.946(5) . ?
O9 Cu1 2.187(5) . ?
O9 Cu2 2.377(5) . ?
Na1 O11 2.224(7) . ?
Na1 O12 2.366(6) . ?
Na1 H11A 2.68(5) . ?
Na1 H11B 2.69(5) . ?
O11 H11A 0.899(7) . ?
O11 H11B 0.899(7) . ?
O12 H12A 0.897(7) . ?
O12 H12B 0.897(7) . ?

loop_
_geom_hbond_atom_site_label_D
_geom_hbond_atom_site_label_H
_geom_hbond_atom_site_label_A
_geom_hbond_distance_DH
_geom_hbond_distance_HA
_geom_hbond_distance_DA
_geom_hbond_angle_DHA
_geom_hbond_site_symmetry_A
_geom_hbond_publ_flag
O12 H12B O2 0.897(7) 2.44(7) 3.042(7) 124(6) 2_564 yes
O12 H12B O1 0.897(7) 2.15(3) 2.991(7) 157(6) 2_564 yes
O7 H7 O10 0.82 1.75 2.561(8) 170.0 2_574 yes
O11 H11A O7 0.899(7) 2.14(4) 2.918(8) 145(7) 2_574 yes
O11 H11A O5 0.899(7) 2.39(6) 2.826(8) 110(5) 2_574 yes
O11 H11B O10 0.899(7) 1.89(4) 2.705(9) 150(7) 2_574 yes
C4 H4 O2 0.93 2.47 3.352(11) 159.4 3_455 yes
C11 H11 O1 0.93 2.51 3.416(12) 163.7 3 yes
